data_4511028
loop_
_publ_author_name
'Du, Miao'
'Zhang, Zhi-Hui'
'Guo, Wei'
'Fu, Xiao-Juan'

_publ_section_title
;
 Multi-Component Hydrogen-Bonding Assembly of a Pharmaceutical Agent
 Pamoic Acid with Piperazine or 4,4&#x2032;-Bipyridyl: A Channel Hydrated
 Salt with Multiple-Helical Motifs vs a Bimolecular Cocrystal
;
_journal_issue 4
_journal_name_full 'Crystal Growth &amp; Design'
_journal_page_first 1655
_journal_paper_doi 10.1021/cg801393a
_journal_volume 9
_journal_year 2009
_chemical_formula_sum 'C27 H32 N2 O9'
_chemical_formula_weight 528.55
_chemical_name_systematic
; 
 ? 
;
_space_group_IT_number 61
_symmetry_cell_setting orthorhombic
_symmetry_space_group_name_Hall '-P 2ac 2ab'
_symmetry_space_group_name_H-M 'P b c a'
_atom_sites_solution_hydrogens geom
_atom_sites_solution_primary direct
_atom_sites_solution_secondary difmap
_audit_creation_method SHELXL-97
_cell_angle_alpha 90.00
_cell_angle_beta 90.00
_cell_angle_gamma 90.00
_cell_formula_units_Z 8
_cell_length_a 9.2355(11)
_cell_length_b 22.702(3)
_cell_length_c 24.698(3)
_cell_measurement_reflns_used 4706
_cell_measurement_temperature 293(2)
_cell_measurement_theta_max 27.41
_cell_measurement_theta_min 2.44
_cell_volume 5178.3(11)
_computing_cell_refinement 'Bruker APEX II'
_computing_data_collection 'Bruker APEX II'
_computing_data_reduction 'Bruker SAINT'
_computing_molecular_graphics 'Bruker SHELXTL'
_computing_publication_material 'Bruker SHELXTL'
_computing_structure_refinement 'SHELXL-97 (Sheldrick, 1997)'
_computing_structure_solution 'SHELXS-97 (Sheldrick, 1990)'
_diffrn_ambient_temperature 293(2)
_diffrn_measured_fraction_theta_full 1.000
_diffrn_measured_fraction_theta_max 1.000
_diffrn_measurement_device_type 'APEX II CCD area detector'
_diffrn_measurement_method 'phi and omega scans'
_diffrn_radiation_monochromator graphite
_diffrn_radiation_source 'fine-focus sealed tube'
_diffrn_radiation_type MoK\a
_diffrn_radiation_wavelength 0.71073
_diffrn_reflns_av_R_equivalents 0.0383
_diffrn_reflns_av_sigmaI/netI 0.0379
_diffrn_reflns_limit_h_max 10
_diffrn_reflns_limit_h_min -10
_diffrn_reflns_limit_k_max 27
_diffrn_reflns_limit_k_min -21
_diffrn_reflns_limit_l_max 29
_diffrn_reflns_limit_l_min -26
_diffrn_reflns_number 26463
_diffrn_reflns_theta_full 25.01
_diffrn_reflns_theta_max 25.01
_diffrn_reflns_theta_min 1.79
_exptl_absorpt_coefficient_mu 0.102
_exptl_absorpt_correction_T_max 0.554276
_exptl_absorpt_correction_T_min 0.525823
_exptl_absorpt_correction_type multi-scan
_exptl_absorpt_process_details SADABS
_exptl_crystal_colour Yellow
_exptl_crystal_density_diffrn 1.356
_exptl_crystal_density_meas ?
_exptl_crystal_density_method 'not measured'
_exptl_crystal_description Lamellar
_exptl_crystal_F_000 2240
_exptl_crystal_size_max 0.46
_exptl_crystal_size_mid 0.44
_exptl_crystal_size_min 0.20
_refine_diff_density_max 0.153
_refine_diff_density_min -0.182
_refine_diff_density_rms 0.043
_refine_ls_extinction_method none
_refine_ls_goodness_of_fit_ref 1.065
_refine_ls_hydrogen_treatment constr
_refine_ls_matrix_type full
_refine_ls_number_parameters 345
_refine_ls_number_reflns 4568
_refine_ls_number_restraints 0
_refine_ls_restrained_S_all 1.065
_refine_ls_R_factor_all 0.0532
_refine_ls_R_factor_gt 0.0374
_refine_ls_shift/su_max 0.000
_refine_ls_shift/su_mean 0.000
_refine_ls_structure_factor_coef Fsqd
_refine_ls_weighting_details 'calc w=1/[\s^2^(Fo^2^)+(0.0439P)^2^+1.3160P] where P=(Fo^2^+2Fc^2^)/3'
_refine_ls_weighting_scheme calc
_refine_ls_wR_factor_gt 0.0964
_refine_ls_wR_factor_ref 0.1055
_reflns_number_gt 3468
_reflns_number_total 4568
_reflns_threshold_expression >2sigma(I)
_cod_data_source_file cg801393a_si_002.cif
_cod_data_source_block 1
_cod_depositor_comments
;
The following automatic conversions were performed:

'_symmetry_cell_setting' value 'Orthorhombic' changed to
'orthorhombic' according to
/usr/data/users/saulius/automatic-downloads/retrospective/ACS/lib/dictionaries/cif_core.dic
dictionary named 'cif_core.dic' version 2.4.2 from
2011-04-26.

'_exptl_absorpt_correction_type' value 'MULTI-SCAN'
changed to 'multi-scan' according to
/usr/data/users/saulius/automatic-downloads/retrospective/ACS/lib/dictionaries/cif_core.dic
dictionary named 'cif_core.dic' version 2.4.2 from 2011-04-26.

Automatic conversion script
Id: cif_fix_values 2281 2013-09-26 08:29:07Z andrius 

The following automatic conversions were performed:

'_exptl_crystal_density_meas' value 'NONE' was changed to '?' - the
value is perceived as not measured.

Automatic conversion script
Id: cif_fix_values 3008 2015-01-20 13:52:24Z robertas 
;
_cod_original_cell_volume 5178.2(10)
_cod_original_sg_symbol_H-M Pbca
_cod_database_code 4511028

loop_
_symmetry_equiv_pos_as_xyz
'x, y, z'
'-x+1/2, -y, z+1/2'
'-x, y+1/2, -z+1/2'
'x+1/2, -y+1/2, -z'
'-x, -y, -z'
'x-1/2, y, -z-1/2'
'x, -y-1/2, z-1/2'
'-x-1/2, y-1/2, z'

loop_
_atom_site_label
_atom_site_type_symbol
_atom_site_fract_x
_atom_site_fract_y
_atom_site_fract_z
_atom_site_U_iso_or_equiv
_atom_site_adp_type
_atom_site_occupancy
_atom_site_symmetry_multiplicity
_atom_site_calc_flag
_atom_site_refinement_flags
O1 O 1.39368(13) 0.05965(5) 0.42678(5) 0.0497(3) Uani 1 1 d .
O2 O 1.44611(14) 0.14596(6) 0.39007(7) 0.0676(4) Uani 1 1 d .
O3 O 1.26060(12) 0.20330(5) 0.33768(5) 0.0403(3) Uani 1 1 d .
H3 H 1.3372 0.1961 0.3531 0.060 Uiso 1 1 calc R
O4 O 0.76279(13) 0.21924(5) 0.34232(5) 0.0422(3) Uani 1 1 d .
H4 H 0.6912 0.2244 0.3614 0.063 Uiso 1 1 calc R
O5 O 0.59526(14) 0.27015(6) 0.40877(6) 0.0592(4) Uani 1 1 d .
O6 O 0.64030(14) 0.35980(6) 0.43758(6) 0.0627(4) Uani 1 1 d .
N1 N 0.66723(14) 0.07475(6) 0.46353(5) 0.0362(3) Uani 1 1 d .
H1A H 0.5783 0.0706 0.4491 0.043 Uiso 1 1 calc R
H1B H 0.7157 0.0408 0.4583 0.043 Uiso 1 1 calc R
N2 N 0.87779(15) 0.14479(6) 0.51911(6) 0.0425(4) Uani 1 1 d .
H2A H 0.9666 0.1489 0.5336 0.051 Uiso 1 1 calc R
H2B H 0.8291 0.1787 0.5243 0.051 Uiso 1 1 calc R
C1 C 0.65402(19) 0.08613(8) 0.52215(7) 0.0437(4) Uani 1 1 d .
H1C H 0.6080 0.0527 0.5396 0.052 Uiso 1 1 calc R
H1D H 0.5937 0.1205 0.5280 0.052 Uiso 1 1 calc R
C2 C 0.8011(2) 0.09623(8) 0.54678(7) 0.0480(5) Uani 1 1 d .
H2C H 0.7903 0.1057 0.5849 0.058 Uiso 1 1 calc R
H2D H 0.8580 0.0604 0.5440 0.058 Uiso 1 1 calc R
C3 C 0.89129(18) 0.13344(8) 0.46015(7) 0.0449(4) Uani 1 1 d .
H3A H 0.9518 0.0991 0.4542 0.054 Uiso 1 1 calc R
H3B H 0.9372 0.1669 0.4428 0.054 Uiso 1 1 calc R
C4 C 0.74410(18) 0.12326(7) 0.43552(6) 0.0388(4) Uani 1 1 d .
H4A H 0.6873 0.1591 0.4381 0.047 Uiso 1 1 calc R
H4B H 0.7549 0.1136 0.3975 0.047 Uiso 1 1 calc R
C5 C 1.36241(19) 0.10350(8) 0.39718(7) 0.0416(4) Uani 1 1 d .
C6 C 1.21867(16) 0.10441(7) 0.36920(6) 0.0321(4) Uani 1 1 d .
C7 C 1.17315(16) 0.15520(6) 0.33996(6) 0.0304(3) Uani 1 1 d .
C8 C 1.04270(16) 0.15726(6) 0.31279(6) 0.0287(3) Uani 1 1 d .
C9 C 0.95192(17) 0.10662(6) 0.31349(6) 0.0309(3) Uani 1 1 d .
C10 C 0.81651(18) 0.10327(7) 0.28628(7) 0.0398(4) Uani 1 1 d .
H10 H 0.7846 0.1355 0.2664 0.048 Uiso 1 1 calc R
C11 C 0.7326(2) 0.05429(8) 0.28860(8) 0.0504(5) Uani 1 1 d .
H11 H 0.6442 0.0537 0.2706 0.060 Uiso 1 1 calc R
C12 C 0.7771(2) 0.00456(8) 0.31775(8) 0.0533(5) Uani 1 1 d .
H12 H 0.7187 -0.0288 0.3189 0.064 Uiso 1 1 calc R
C13 C 0.9054(2) 0.00518(7) 0.34429(7) 0.0456(4) Uani 1 1 d .
H13 H 0.9343 -0.0279 0.3637 0.055 Uiso 1 1 calc R
C14 C 0.99629(17) 0.05548(7) 0.34304(6) 0.0333(4) Uani 1 1 d .
C15 C 1.13004(17) 0.05638(7) 0.37024(6) 0.0345(4) Uani 1 1 d .
H15 H 1.1589 0.0232 0.3895 0.041 Uiso 1 1 calc R
C16 C 1.00739(17) 0.21251(6) 0.28042(6) 0.0328(4) Uani 1 1 d .
H16A H 0.9246 0.2042 0.2575 0.039 Uiso 1 1 calc R
H16B H 1.0887 0.2212 0.2569 0.039 Uiso 1 1 calc R
C17 C 0.97409(16) 0.26732(6) 0.31393(6) 0.0298(3) Uani 1 1 d .
C18 C 0.84820(17) 0.26784(6) 0.34413(6) 0.0307(3) Uani 1 1 d .
C19 C 0.80582(16) 0.31759(7) 0.37533(6) 0.0318(3) Uani 1 1 d .
C20 C 0.67153(18) 0.31555(8) 0.40929(7) 0.0404(4) Uani 1 1 d .
C21 C 0.88892(17) 0.36726(7) 0.37294(6) 0.0341(4) Uani 1 1 d .
H21 H 0.8615 0.4000 0.3932 0.041 Uiso 1 1 calc R
C22 C 1.01443(17) 0.37061(7) 0.34097(6) 0.0322(4) Uani 1 1 d .
C23 C 1.09442(19) 0.42354(7) 0.33626(7) 0.0411(4) Uani 1 1 d .
H23 H 1.0630 0.4570 0.3545 0.049 Uiso 1 1 calc R
C24 C 1.2160(2) 0.42618(8) 0.30567(7) 0.0499(5) Uani 1 1 d .
H24 H 1.2669 0.4614 0.3026 0.060 Uiso 1 1 calc R
C25 C 1.2647(2) 0.37581(8) 0.27866(8) 0.0546(5) Uani 1 1 d .
H25 H 1.3495 0.3776 0.2584 0.066 Uiso 1 1 calc R
C26 C 1.18988(19) 0.32427(8) 0.28154(7) 0.0442(4) Uani 1 1 d .
H26 H 1.2248 0.2915 0.2631 0.053 Uiso 1 1 calc R
C27 C 1.06024(17) 0.31928(7) 0.31184(6) 0.0320(4) Uani 1 1 d .
O7 O 0.72085(17) 0.46380(6) 0.48327(6) 0.0683(4) Uani 1 1 d .
H7A H 0.7052 0.4351 0.4619 0.102 Uiso 1 1 d R
H7B H 0.7631 0.4560 0.5130 0.102 Uiso 1 1 d R
O8 O 0.68628(16) 0.23380(7) 0.56145(6) 0.0727(4) Uani 1 1 d .
H8A H 0.6001 0.2321 0.5494 0.109 Uiso 1 1 d R
H8B H 0.6966 0.2427 0.5947 0.109 Uiso 1 1 d R
O9 O 0.44414(17) 0.22192(7) 0.49871(6) 0.0778(5) Uani 1 1 d .
H9A H 0.3572 0.2096 0.4987 0.117 Uiso 1 1 d R
H9B H 0.4822 0.2293 0.4681 0.117 Uiso 1 1 d R

loop_
_atom_site_aniso_label
_atom_site_aniso_U_11
_atom_site_aniso_U_22
_atom_site_aniso_U_33
_atom_site_aniso_U_23
_atom_site_aniso_U_13
_atom_site_aniso_U_12
O1 0.0442(7) 0.0469(7) 0.0579(8) 0.0095(6) -0.0179(6) 0.0048(6)
O2 0.0446(8) 0.0551(8) 0.1031(12) 0.0205(8) -0.0298(8) -0.0099(7)
O3 0.0340(6) 0.0352(6) 0.0517(7) 0.0043(5) -0.0035(5) -0.0021(5)
O4 0.0410(7) 0.0329(6) 0.0528(7) -0.0046(5) 0.0115(6) -0.0017(5)
O5 0.0553(8) 0.0459(8) 0.0765(9) -0.0131(7) 0.0307(7) -0.0121(6)
O6 0.0514(8) 0.0552(8) 0.0814(10) -0.0321(7) 0.0320(7) -0.0108(6)
N1 0.0332(7) 0.0341(7) 0.0414(7) -0.0015(6) -0.0082(6) 0.0017(6)
N2 0.0363(8) 0.0437(8) 0.0476(8) -0.0082(7) -0.0110(7) -0.0008(6)
C1 0.0457(10) 0.0457(10) 0.0399(9) 0.0037(8) 0.0004(8) -0.0058(8)
C2 0.0552(12) 0.0537(11) 0.0352(9) 0.0049(8) -0.0104(8) -0.0037(9)
C3 0.0365(9) 0.0547(11) 0.0434(10) -0.0015(8) 0.0013(8) -0.0044(8)
C4 0.0381(9) 0.0436(10) 0.0347(9) 0.0032(7) -0.0045(7) -0.0008(8)
C5 0.0370(10) 0.0393(10) 0.0487(10) -0.0003(8) -0.0074(8) 0.0049(8)
C6 0.0323(8) 0.0328(8) 0.0312(8) -0.0022(6) -0.0020(7) 0.0057(7)
C7 0.0324(8) 0.0277(8) 0.0311(8) -0.0026(6) 0.0037(6) 0.0014(7)
C8 0.0318(8) 0.0295(8) 0.0250(7) -0.0026(6) 0.0027(6) 0.0066(6)
C9 0.0344(8) 0.0317(8) 0.0265(7) -0.0047(6) -0.0011(6) 0.0052(7)
C10 0.0440(10) 0.0384(10) 0.0369(9) -0.0042(7) -0.0100(8) 0.0050(8)
C11 0.0474(11) 0.0516(11) 0.0521(11) -0.0072(9) -0.0188(9) -0.0037(9)
C12 0.0545(12) 0.0432(11) 0.0622(12) 0.0002(9) -0.0146(10) -0.0140(9)
C13 0.0534(11) 0.0341(9) 0.0492(10) 0.0034(8) -0.0103(9) -0.0035(8)
C14 0.0372(9) 0.0297(8) 0.0329(8) -0.0023(6) -0.0029(7) 0.0033(7)
C15 0.0389(9) 0.0296(8) 0.0350(8) 0.0019(7) -0.0047(7) 0.0067(7)
C16 0.0385(9) 0.0330(9) 0.0268(8) 0.0011(6) 0.0018(7) 0.0055(7)
C17 0.0345(8) 0.0288(8) 0.0262(8) 0.0036(6) 0.0004(6) 0.0082(6)
C18 0.0347(8) 0.0277(8) 0.0297(8) 0.0031(6) -0.0011(7) 0.0031(7)
C19 0.0315(8) 0.0327(9) 0.0311(8) -0.0003(6) 0.0011(6) 0.0048(7)
C20 0.0369(9) 0.0400(10) 0.0444(10) -0.0052(8) 0.0082(8) 0.0017(8)
C21 0.0371(9) 0.0315(8) 0.0336(8) -0.0030(7) 0.0023(7) 0.0052(7)
C22 0.0350(9) 0.0322(9) 0.0295(8) 0.0026(6) -0.0011(7) 0.0013(7)
C23 0.0483(10) 0.0353(9) 0.0396(9) -0.0001(7) 0.0030(8) -0.0017(8)
C24 0.0579(12) 0.0421(11) 0.0496(10) 0.0023(8) 0.0117(9) -0.0136(9)
C25 0.0535(12) 0.0545(12) 0.0558(12) 0.0046(9) 0.0243(10) -0.0055(9)
C26 0.0484(10) 0.0407(10) 0.0437(10) 0.0026(7) 0.0169(8) 0.0042(8)
C27 0.0353(9) 0.0332(9) 0.0274(8) 0.0050(6) 0.0012(7) 0.0052(7)
O7 0.1039(12) 0.0418(8) 0.0592(8) 0.0001(6) -0.0092(8) -0.0141(8)
O8 0.0674(10) 0.0878(11) 0.0630(9) -0.0235(8) 0.0029(8) -0.0008(8)
O9 0.0710(10) 0.1013(12) 0.0611(9) 0.0037(8) 0.0015(8) 0.0094(9)

loop_
_atom_type_symbol
_atom_type_description
_atom_type_scat_dispersion_real
_atom_type_scat_dispersion_imag
_atom_type_scat_source
C C 0.0033 0.0016 'International Tables Vol C Tables 4.2.6.8 and 6.1.1.4'
H H 0.0000 0.0000 'International Tables Vol C Tables 4.2.6.8 and 6.1.1.4'
N N 0.0061 0.0033 'International Tables Vol C Tables 4.2.6.8 and 6.1.1.4'
O O 0.0106 0.0060 'International Tables Vol C Tables 4.2.6.8 and 6.1.1.4'

loop_
_geom_angle_atom_site_label_1
_geom_angle_atom_site_label_2
_geom_angle_atom_site_label_3
_geom_angle
C7 O3 H3 109.5
C18 O4 H4 109.5
C1 N1 C4 111.57(12)
C1 N1 H1A 109.3
C4 N1 H1A 109.3
C1 N1 H1B 109.3
C4 N1 H1B 109.3
H1A N1 H1B 108.0
C2 N2 C3 111.38(13)
C2 N2 H2A 109.4
C3 N2 H2A 109.4
C2 N2 H2B 109.4
C3 N2 H2B 109.4
H2A N2 H2B 108.0
N1 C1 C2 110.39(14)
N1 C1 H1C 109.6
C2 C1 H1C 109.6
N1 C1 H1D 109.6
C2 C1 H1D 109.6
H1C C1 H1D 108.1
N2 C2 C1 111.05(14)
N2 C2 H2C 109.4
C1 C2 H2C 109.4
N2 C2 H2D 109.4
C1 C2 H2D 109.4
H2C C2 H2D 108.0
N2 C3 C4 110.30(13)
N2 C3 H3A 109.6
C4 C3 H3A 109.6
N2 C3 H3B 109.6
C4 C3 H3B 109.6
H3A C3 H3B 108.1
N1 C4 C3 110.96(13)
N1 C4 H4A 109.4
C3 C4 H4A 109.4
N1 C4 H4B 109.4
C3 C4 H4B 109.4
H4A C4 H4B 108.0
O2 C5 O1 123.11(16)
O2 C5 C6 118.26(15)
O1 C5 C6 118.62(15)
C15 C6 C7 118.67(14)
C15 C6 C5 120.83(14)
C7 C6 C5 120.48(14)
O3 C7 C8 118.12(13)
O3 C7 C6 119.74(14)
C8 C7 C6 122.13(14)
C7 C8 C9 118.76(13)
C7 C8 C16 118.05(13)
C9 C8 C16 123.07(13)
C10 C9 C8 123.77(14)
C10 C9 C14 116.71(14)
C8 C9 C14 119.52(14)
C11 C10 C9 121.78(16)
C11 C10 H10 119.1
C9 C10 H10 119.1
C10 C11 C12 120.95(16)
C10 C11 H11 119.5
C12 C11 H11 119.5
C13 C12 C11 119.83(17)
C13 C12 H12 120.1
C11 C12 H12 120.1
C12 C13 C14 121.07(16)
C12 C13 H13 119.5
C14 C13 H13 119.5
C15 C14 C13 121.43(15)
C15 C14 C9 118.91(14)
C13 C14 C9 119.66(14)
C6 C15 C14 121.99(14)
C6 C15 H15 119.0
C14 C15 H15 119.0
C8 C16 C17 115.48(12)
C8 C16 H16A 108.4
C17 C16 H16A 108.4
C8 C16 H16B 108.4
C17 C16 H16B 108.4
H16A C16 H16B 107.5
C18 C17 C27 118.87(13)
C18 C17 C16 118.01(14)
C27 C17 C16 122.91(13)
O4 C18 C17 117.67(13)
O4 C18 C19 120.23(13)
C17 C18 C19 122.08(14)
C21 C19 C18 118.53(14)
C21 C19 C20 121.00(14)
C18 C19 C20 120.46(14)
O5 C20 O6 122.41(15)
O5 C20 C19 119.13(14)
O6 C20 C19 118.46(15)
C19 C21 C22 122.20(14)
C19 C21 H21 118.9
C22 C21 H21 118.9
C21 C22 C23 121.52(14)
C21 C22 C27 118.81(14)
C23 C22 C27 119.66(14)
C24 C23 C22 121.06(16)
C24 C23 H23 119.5
C22 C23 H23 119.5
C23 C24 C25 119.77(17)
C23 C24 H24 120.1
C25 C24 H24 120.1
C26 C25 C24 121.01(17)
C26 C25 H25 119.5
C24 C25 H25 119.5
C25 C26 C27 121.70(16)
C25 C26 H26 119.2
C27 C26 H26 119.2
C26 C27 C17 123.90(14)
C26 C27 C22 116.73(14)
C17 C27 C22 119.36(14)
H7A O7 H7B 117.0
H8A O8 H8B 117.0
H9A O9 H9B 117.0

loop_
_geom_bond_atom_site_label_1
_geom_bond_atom_site_label_2
_geom_bond_distance
O1 C5 1.268(2)
O2 C5 1.248(2)
O3 C7 1.3594(18)
O3 H3 0.8200
O4 C18 1.3571(18)
O4 H4 0.8200
O5 C20 1.249(2)
O6 C20 1.257(2)
N1 C1 1.476(2)
N1 C4 1.482(2)
N1 H1A 0.9000
N1 H1B 0.9000
N2 C2 1.478(2)
N2 C3 1.484(2)
N2 H2A 0.9000
N2 H2B 0.9000
C1 C2 1.506(2)
C1 H1C 0.9700
C1 H1D 0.9700
C2 H2C 0.9700
C2 H2D 0.9700
C3 C4 1.507(2)
C3 H3A 0.9700
C3 H3B 0.9700
C4 H4A 0.9700
C4 H4B 0.9700
C5 C6 1.497(2)
C6 C15 1.364(2)
C6 C7 1.424(2)
C7 C8 1.380(2)
C8 C9 1.423(2)
C8 C16 1.523(2)
C9 C10 1.422(2)
C9 C14 1.431(2)
C10 C11 1.357(2)
C10 H10 0.9300
C11 C12 1.401(3)
C11 H11 0.9300
C12 C13 1.354(2)
C12 H12 0.9300
C13 C14 1.418(2)
C13 H13 0.9300
C14 C15 1.406(2)
C15 H15 0.9300
C16 C17 1.526(2)
C16 H16A 0.9700
C16 H16B 0.9700
C17 C18 1.381(2)
C17 C27 1.424(2)
C18 C19 1.422(2)
C19 C21 1.365(2)
C19 C20 1.498(2)
C21 C22 1.405(2)
C21 H21 0.9300
C22 C23 1.415(2)
C22 C27 1.433(2)
C23 C24 1.355(2)
C23 H23 0.9300
C24 C25 1.398(3)
C24 H24 0.9300
C25 C26 1.361(2)
C25 H25 0.9300
C26 C27 1.416(2)
C26 H26 0.9300
O7 H7A 0.8503
O7 H7B 0.8502
O8 H8A 0.8502
O8 H8B 0.8501
O9 H9A 0.8504
O9 H9B 0.8502

loop_
_geom_torsion_atom_site_label_1
_geom_torsion_atom_site_label_2
_geom_torsion_atom_site_label_3
_geom_torsion_atom_site_label_4
_geom_torsion
C4 N1 C1 C2 -56.20(18)
C3 N2 C2 C1 -56.63(19)
N1 C1 C2 N2 56.09(19)
C2 N2 C3 C4 56.15(19)
C1 N1 C4 C3 56.46(18)
N2 C3 C4 N1 -55.71(19)
O2 C5 C6 C15 172.20(17)
O1 C5 C6 C15 -7.5(2)
O2 C5 C6 C7 -6.5(2)
O1 C5 C6 C7 173.77(15)
C15 C6 C7 O3 -179.04(14)
C5 C6 C7 O3 -0.3(2)
C15 C6 C7 C8 0.0(2)
C5 C6 C7 C8 178.72(14)
O3 C7 C8 C9 178.18(13)
C6 C7 C8 C9 -0.9(2)
O3 C7 C8 C16 2.04(19)
C6 C7 C8 C16 -177.03(13)
C7 C8 C9 C10 -178.93(14)
C16 C8 C9 C10 -3.0(2)
C7 C8 C9 C14 1.2(2)
C16 C8 C9 C14 177.18(13)
C8 C9 C10 C11 -179.18(16)
C14 C9 C10 C11 0.6(2)
C9 C10 C11 C12 -0.6(3)
C10 C11 C12 C13 0.3(3)
C11 C12 C13 C14 -0.1(3)
C12 C13 C14 C15 -179.63(17)
C12 C13 C14 C9 0.3(3)
C10 C9 C14 C15 179.40(14)
C8 C9 C14 C15 -0.8(2)
C10 C9 C14 C13 -0.5(2)
C8 C9 C14 C13 179.34(14)
C7 C6 C15 C14 0.5(2)
C5 C6 C15 C14 -178.21(14)
C13 C14 C15 C6 179.77(15)
C9 C14 C15 C6 -0.1(2)
C7 C8 C16 C17 -70.77(18)
C9 C8 C16 C17 113.26(16)
C8 C16 C17 C18 -68.04(18)
C8 C16 C17 C27 117.35(16)
C27 C17 C18 O4 175.35(13)
C16 C17 C18 O4 0.5(2)
C27 C17 C18 C19 -3.2(2)
C16 C17 C18 C19 -178.08(13)
O4 C18 C19 C21 -175.15(14)
C17 C18 C19 C21 3.4(2)
O4 C18 C19 C20 3.9(2)
C17 C18 C19 C20 -177.55(14)
C21 C19 C20 O5 177.19(16)
C18 C19 C20 O5 -1.8(2)
C21 C19 C20 O6 -3.2(2)
C18 C19 C20 O6 177.82(16)
C18 C19 C21 C22 -0.2(2)
C20 C19 C21 C22 -179.26(14)
C19 C21 C22 C23 175.99(15)
C19 C21 C22 C27 -2.9(2)
C21 C22 C23 C24 179.45(16)
C27 C22 C23 C24 -1.7(2)
C22 C23 C24 C25 -0.7(3)
C23 C24 C25 C26 1.6(3)
C24 C25 C26 C27 -0.1(3)
C25 C26 C27 C17 176.68(17)
C25 C26 C27 C22 -2.2(2)
C18 C17 C27 C26 -178.88(15)
C16 C17 C27 C26 -4.3(2)
C18 C17 C27 C22 0.0(2)
C16 C17 C27 C22 174.57(13)
C21 C22 C27 C26 -178.05(14)
C23 C22 C27 C26 3.0(2)
C21 C22 C27 C17 3.0(2)
C23 C22 C27 C17 -175.91(14)
